data_7127666
loop_
_publ_author_name
'Nayak, Mithilesh Kumar'
'Suhr, Simon'
'Chrysochos, Nicolas'
'Rawat, Hemant'
'Schulzke, Carola'
'Chandrasekhar, Vadapalli'
'Sarkar, Biprajit'
'Jana, Anukul'

_publ_section_title
;
 Tethered CAAC-CAAC dimers: oxidation to persistent radical cations and
 bridging-unit dependent reactivity/stability of the dications.
;
_journal_issue 10
_journal_name_full 'Chemical communications (Cambridge, England)'
_journal_page_first 1210
_journal_page_last 1213
_journal_paper_doi 10.1039/d0cc07385g
_journal_volume 57
_journal_year 2021
_chemical_formula_moiety 'C F3 O3 S, C19 H34 N2'
_chemical_formula_sum 'C20 H34 F3 N2 O3 S'
_chemical_formula_weight 439.55
_space_group_crystal_system monoclinic
_space_group_IT_number 14
_space_group_name_Hall '-P 2ybc'
_space_group_name_H-M_alt 'P 1 21/c 1'
_atom_sites_solution_hydrogens geom
_atom_sites_solution_primary dual
_audit_creation_date 2020-04-07
_audit_creation_method
;
Olex2 1.2
(compiled 2018.05.29 svn.r3508 for OlexSys, GUI svn.r5506)
;
_audit_update_record
;
2020-04-06 deposited with the CCDC.	2020-12-18 downloaded from the CCDC.
;
_cell_angle_alpha 90
_cell_angle_beta 90.073(2)
_cell_angle_gamma 90
_cell_formula_units_Z 8
_cell_length_a 15.7269(5)
_cell_length_b 16.6330(3)
_cell_length_c 16.7087(4)
_cell_measurement_reflns_used 25604
_cell_measurement_temperature 119.98(10)
_cell_measurement_theta_max 28.7530
_cell_measurement_theta_min 2.7240
_cell_volume 4370.75(19)
_computing_cell_refinement 'CrysAlisPro 1.171.39.29d (Rigaku OD, 2017)'
_computing_data_collection 'CrysAlisPro 1.171.39.29d (Rigaku OD, 2017)'
_computing_data_reduction 'CrysAlisPro 1.171.39.29d (Rigaku OD, 2017)'
_computing_molecular_graphics 'Olex2 (Dolomanov et al., 2009)'
_computing_publication_material 'Olex2 (Dolomanov et al., 2009)'
_computing_structure_refinement 'ShelXL (Sheldrick, 2015)'
_computing_structure_solution 'ShelXT (Sheldrick, 2015)'
_diffrn_ambient_temperature 119.98(10)
_diffrn_measured_fraction_theta_full 0.999
_diffrn_measured_fraction_theta_max 0.943
_diffrn_measurement_details
;
List of Runs (angles in degrees, time in seconds):

  # Type    Start    End  Width  t~exp~   \w     \q     \k     \f   Frames
#--------------------------------------------------------------------------
  1  \w    -15.00  23.00   0.50   50.00    --    7.20 -57.00 150.00   76
  2  \w    -72.00  35.00   0.50   50.00    --    7.20 -57.00 -60.00  214
  3  \w     63.00  94.00   0.50   50.00    --    7.20  77.00-150.00   62
  4  \w     50.00  83.00   0.50   50.00    --    7.20  77.00-180.00   66
  5  \w     69.00  96.00   0.50   50.00    --    7.20  77.00 -90.00   54
  6  \w     51.00  81.00   0.50   50.00    --    7.20  77.00 -60.00   60
  7  \w     46.00  87.00   0.50   50.00    --    7.20  57.00  30.00   82
  8  \w     50.00  75.00   0.50   50.00    --    7.20  77.00   0.00   50
  9  \w    -63.00  31.00   0.50   50.00    --   -7.60 -82.00 120.00  188
 10  \w    -81.00  17.00   0.50   50.00    --   -7.60 -38.00 150.00  196
 11  \w    -63.00  -1.00   0.50   50.00    --   -7.60 -82.00  30.00  124
;
_diffrn_measurement_device 'four-circle diffractometer'
_diffrn_measurement_device_type 'XtaLAB AFC12 (RINC): Kappa single'
_diffrn_measurement_method '\w scans'
_diffrn_radiation_type MoK\a
_diffrn_radiation_wavelength 0.71073
_diffrn_reflns_av_R_equivalents 0.0485
_diffrn_reflns_av_unetI/netI 0.0374
_diffrn_reflns_Laue_measured_fraction_full 0.999
_diffrn_reflns_Laue_measured_fraction_max 0.943
_diffrn_reflns_limit_h_max 19
_diffrn_reflns_limit_h_min -21
_diffrn_reflns_limit_k_max 22
_diffrn_reflns_limit_k_min -22
_diffrn_reflns_limit_l_max 22
_diffrn_reflns_limit_l_min -22
_diffrn_reflns_number 72306
_diffrn_reflns_point_group_measured_fraction_full 0.999
_diffrn_reflns_point_group_measured_fraction_max 0.943
_diffrn_reflns_theta_full 25.242
_diffrn_reflns_theta_max 28.957
_diffrn_reflns_theta_min 2.590
_exptl_absorpt_coefficient_mu 0.197
_exptl_absorpt_correction_T_max 1.00000
_exptl_absorpt_correction_T_min 0.81994
_exptl_absorpt_correction_type multi-scan
_exptl_absorpt_process_details
;
CrysAlisPro 1.171.39.29d (Rigaku Oxford Diffraction, 2017)
Empirical absorption correction using spherical harmonics,
 implemented in SCALE3 ABSPACK scaling algorithm.
;
_exptl_crystal_colour 'light yellow'
_exptl_crystal_colour_modifier light
_exptl_crystal_colour_primary yellow
_exptl_crystal_density_diffrn 1.336
_exptl_crystal_description plate
_exptl_crystal_F_000 1880
_exptl_crystal_size_max 0.13
_exptl_crystal_size_mid 0.12
_exptl_crystal_size_min 0.11
_refine_diff_density_max 0.407
_refine_diff_density_min -0.344
_refine_diff_density_rms 0.044
_refine_ls_extinction_method none
_refine_ls_goodness_of_fit_ref 1.059
_refine_ls_hydrogen_treatment constr
_refine_ls_matrix_type full
_refine_ls_number_parameters 540
_refine_ls_number_reflns 10578
_refine_ls_number_restraints 0
_refine_ls_restrained_S_all 1.059
_refine_ls_R_factor_all 0.0482
_refine_ls_R_factor_gt 0.0378
_refine_ls_shift/su_max 0.001
_refine_ls_shift/su_mean 0.000
_refine_ls_structure_factor_coef Fsqd
_refine_ls_weighting_details 'w=1/[\s^2^(Fo^2^)+(0.0457P)^2^+0.9664P] where P=(Fo^2^+2Fc^2^)/3'
_refine_ls_weighting_scheme calc
_refine_ls_wR_factor_gt 0.0894
_refine_ls_wR_factor_ref 0.0929
_reflns_Friedel_coverage 0.000
_reflns_number_gt 9188
_reflns_number_total 10578
_reflns_threshold_expression 'I > 2\s(I)'
_cod_data_source_file d0cc07385g2.cif
_cod_data_source_block aj0625
_cod_depositor_comments 'Adding full bibliography for 7127659--7127670.cif.'
_cod_database_code 7127666
_shelx_shelxl_version_number 2017/1
_shelx_space_group_comment
;
The symmetry employed for this shelxl refinement is uniquely defined
by the following loop, which should always be used as a source of
symmetry information in preference to the above space-group names.
They are only intended as comments.
;
_shelx_estimated_absorpt_t_max 0.979
_shelx_estimated_absorpt_t_min 0.975
_olex2_refinement_description
;
1. Twinned data refinement
 Scales: 0.8033(6)
 0.1967(6)
2. Fixed Uiso
 At 1.2 times of:
  All C(H,H) groups
 At 1.5 times of:
  All C(H,H,H) groups
3.a Secondary CH2 refined with riding coordinates:
 C22(H22A,H22B), C4(H4A,H4B), C26(H26A,H26B), C23(H23A,H23B), C5(H5A,H5B),
 C3(H3A,H3B), C14(H14A,H14B), C24(H24A,H24B), C33(H33A,H33B), C7(H7A,H7B)
3.b Idealised Me refined as rotating group:
 C28(H28A,H28B,H28C), C29(H29A,H29B,H29C), C18(H18A,H18B,H18C), C35(H35A,H35B,
 H35C), C30(H30A,H30B,H30C), C9(H9A,H9B,H9C), C31(H31A,H31B,H31C), C37(H37A,
 H37B,H37C), C38(H38A,H38B,H38C), C19(H19A,H19B,H19C), C36(H36A,H36B,H36C),
 C10(H10A,H10B,H10C), C17(H17A,H17B,H17C), C16(H16A,H16B,H16C), C12(H12A,H12B,
 H12C), C11(H11A,H11B,H11C)
;
_olex2_submission_special_instructions 'No special instructions were received'
_oxdiff_exptl_absorpt_empirical_details
;
Empirical correction (ABSPACK) includes:
- Absorption correction using spherical harmonics
- Frame scaling
;

loop_
_space_group_symop_operation_xyz
'x, y, z'
'-x, y+1/2, -z+1/2'
'-x, -y, -z'
'x, -y-1/2, z-1/2'

loop_
_atom_site_label
_atom_site_type_symbol
_atom_site_fract_x
_atom_site_fract_y
_atom_site_fract_z
_atom_site_U_iso_or_equiv
_atom_site_adp_type
_atom_site_occupancy
_atom_site_site_symmetry_order
_atom_site_calc_flag
_atom_site_refinement_flags_posn
_atom_site_refinement_flags_adp
_atom_site_refinement_flags_occupancy
_atom_site_disorder_assembly
_atom_site_disorder_group
S2 S 0.12742(3) 0.81165(2) 0.46715(2) 0.01920(9) Uani 1 1 d . . . . .
S1 S 0.62490(3) 0.80679(2) 0.30695(2) 0.02265(9) Uani 1 1 d . . . . .
F6 F 0.11846(10) 0.66166(7) 0.51675(7) 0.0526(3) Uani 1 1 d . . . . .
F5 F 0.21966(8) 0.68410(7) 0.43481(9) 0.0470(3) Uani 1 1 d . . . . .
F2 F 0.70791(8) 0.67046(6) 0.32354(8) 0.0429(3) Uani 1 1 d . . . . .
F4 F 0.09247(9) 0.67672(6) 0.39154(7) 0.0444(3) Uani 1 1 d . . . . .
F3 F 0.57341(9) 0.65920(7) 0.33427(9) 0.0555(4) Uani 1 1 d . . . . .
F1 F 0.62964(10) 0.67581(7) 0.21980(7) 0.0550(4) Uani 1 1 d . . . . .
O4 O 0.15368(9) 0.84450(7) 0.39190(7) 0.0338(3) Uani 1 1 d . . . . .
N1 N 0.36908(8) 0.82940(7) 0.67922(8) 0.0181(3) Uani 1 1 d . . . . .
O5 O 0.18375(8) 0.82772(8) 0.53310(8) 0.0333(3) Uani 1 1 d . . . . .
O1 O 0.54243(9) 0.82314(8) 0.27464(10) 0.0414(3) Uani 1 1 d . . . . .
O6 O 0.03869(8) 0.81993(8) 0.48474(9) 0.0384(3) Uani 1 1 d . . . . .
N3 N 0.82900(8) 0.83870(7) 0.58282(8) 0.0167(3) Uani 1 1 d . . . . .
N4 N 0.88608(8) 0.67862(7) 0.59579(7) 0.0158(2) Uani 1 1 d . . . . .
N2 N 0.34180(8) 0.66686(7) 0.64075(8) 0.0172(3) Uani 1 1 d . . . . .
O2 O 0.69468(10) 0.83538(9) 0.26026(12) 0.0560(5) Uani 1 1 d . . . . .
O3 O 0.63281(11) 0.81866(8) 0.39145(8) 0.0469(4) Uani 1 1 d . . . . .
C22 C 0.87428(11) 0.69611(9) 0.51066(8) 0.0190(3) Uani 1 1 d . . . . .
H22A H 0.884143 0.646420 0.479398 0.023 Uiso 1 1 calc R . . . .
H22B H 0.917021 0.736331 0.493708 0.023 Uiso 1 1 calc R . . . .
C39 C 0.63426(10) 0.69826(9) 0.29599(9) 0.0211(3) Uani 1 1 d . . . . .
C8 C 0.42504(10) 0.86518(9) 0.55468(10) 0.0227(3) Uani 1 1 d . . . . .
C21 C 0.90592(9) 0.73512(9) 0.65119(8) 0.0141(3) Uani 1 1 d . . . . .
C20 C 0.88880(9) 0.81701(8) 0.63676(8) 0.0145(3) Uani 1 1 d . . . . .
C40 C 0.13969(11) 0.70318(9) 0.45203(9) 0.0222(3) Uani 1 1 d . . . . .
C27 C 0.93063(10) 0.89376(9) 0.66977(9) 0.0180(3) Uani 1 1 d . . . . .
C25 C 0.83156(10) 0.92462(9) 0.55817(9) 0.0201(3) Uani 1 1 d . . . . .
C6 C 0.35260(11) 0.91739(9) 0.67614(11) 0.0260(4) Uani 1 1 d . . . . .
C4 C 0.27624(11) 0.73694(11) 0.75585(10) 0.0279(4) Uani 1 1 d . . . . .
H4A H 0.228004 0.773022 0.768407 0.034 Uiso 1 1 calc R . . . .
H4B H 0.279270 0.694938 0.797745 0.034 Uiso 1 1 calc R . . . .
C26 C 0.91387(10) 0.95155(9) 0.59885(10) 0.0215(3) Uani 1 1 d . . . . .
H26A H 0.908166 1.007450 0.618462 0.026 Uiso 1 1 calc R . . . .
H26B H 0.961711 0.949435 0.560455 0.026 Uiso 1 1 calc R . . . .
C23 C 0.78572(10) 0.72803(10) 0.49203(9) 0.0227(3) Uani 1 1 d . . . . .
H23A H 0.785966 0.756009 0.439741 0.027 Uiso 1 1 calc R . . . .
H23B H 0.744856 0.682855 0.488924 0.027 Uiso 1 1 calc R . . . .
C28 C 1.02599(10) 0.88886(10) 0.68570(10) 0.0238(3) Uani 1 1 d . . . . .
H28A H 1.036039 0.860140 0.736044 0.036 Uiso 1 1 calc GR . . . .
H28B H 1.049522 0.943277 0.689549 0.036 Uiso 1 1 calc GR . . . .
H28C H 1.053684 0.860004 0.641737 0.036 Uiso 1 1 calc GR . . . .
C1 C 0.39954(9) 0.79679(9) 0.61130(9) 0.0156(3) Uani 1 1 d . . . . .
C32 C 0.88286(11) 0.59509(9) 0.62701(9) 0.0214(3) Uani 1 1 d . . . . .
C2 C 0.39900(9) 0.71256(9) 0.60141(8) 0.0149(3) Uani 1 1 d . . . . .
C13 C 0.36211(11) 0.57969(9) 0.64340(10) 0.0240(3) Uani 1 1 d . . . . .
C5 C 0.35872(11) 0.78471(10) 0.75427(9) 0.0230(3) Uani 1 1 d . . . . .
H5A H 0.359290 0.822931 0.799687 0.028 Uiso 1 1 calc R . . . .
H5B H 0.407293 0.747466 0.761085 0.028 Uiso 1 1 calc R . . . .
C3 C 0.26275(10) 0.69818(10) 0.67432(10) 0.0223(3) Uani 1 1 d . . . . .
H3A H 0.221293 0.653704 0.679561 0.027 Uiso 1 1 calc R . . . .
H3B H 0.238437 0.738443 0.637141 0.027 Uiso 1 1 calc R . . . .
C15 C 0.45844(10) 0.65673(9) 0.55443(9) 0.0214(3) Uani 1 1 d . . . . .
C34 C 0.94294(10) 0.69254(9) 0.72432(9) 0.0191(3) Uani 1 1 d . . . . .
C29 C 0.88396(11) 0.92465(10) 0.74501(10) 0.0259(3) Uani 1 1 d . . . . .
H29A H 0.822406 0.921983 0.736223 0.039 Uiso 1 1 calc GR . . . .
H29B H 0.900614 0.980446 0.755493 0.039 Uiso 1 1 calc GR . . . .
H29C H 0.899257 0.891123 0.791064 0.039 Uiso 1 1 calc GR . . . .
C18 C 0.29607(13) 0.53070(10) 0.59595(13) 0.0373(5) Uani 1 1 d . . . . .
H18A H 0.240763 0.534092 0.622687 0.056 Uiso 1 1 calc GR . . . .
H18B H 0.314163 0.474377 0.593333 0.056 Uiso 1 1 calc GR . . . .
H18C H 0.291248 0.552425 0.541615 0.056 Uiso 1 1 calc GR . . . .
C14 C 0.45082(11) 0.57986(10) 0.60571(10) 0.0257(4) Uani 1 1 d . . . . .
H14A H 0.458511 0.531557 0.571862 0.031 Uiso 1 1 calc R . . . .
H14B H 0.494994 0.579544 0.647980 0.031 Uiso 1 1 calc R . . . .
C24 C 0.75905(9) 0.78599(9) 0.55762(9) 0.0196(3) Uani 1 1 d . . . . .
H24A H 0.711242 0.819381 0.538063 0.023 Uiso 1 1 calc R . . . .
H24B H 0.738702 0.754945 0.604382 0.023 Uiso 1 1 calc R . . . .
C33 C 0.89864(11) 0.61010(9) 0.71638(9) 0.0225(3) Uani 1 1 d . . . . .
H33A H 0.935204 0.567216 0.738869 0.027 Uiso 1 1 calc R . . . .
H33B H 0.844070 0.610311 0.745847 0.027 Uiso 1 1 calc R . . . .
C35 C 0.92089(11) 0.72979(11) 0.80516(9) 0.0260(4) Uani 1 1 d . . . . .
H35A H 0.951481 0.780735 0.811419 0.039 Uiso 1 1 calc GR . . . .
H35B H 0.937508 0.692864 0.848130 0.039 Uiso 1 1 calc GR . . . .
H35C H 0.859531 0.739669 0.807840 0.039 Uiso 1 1 calc GR . . . .
C30 C 0.75148(11) 0.96859(10) 0.58634(11) 0.0284(4) Uani 1 1 d . . . . .
H30A H 0.702504 0.950293 0.554917 0.043 Uiso 1 1 calc GR . . . .
H30B H 0.758954 1.026615 0.579027 0.043 Uiso 1 1 calc GR . . . .
H30C H 0.741724 0.956992 0.643091 0.043 Uiso 1 1 calc GR . . . .
C9 C 0.40553(11) 0.85041(11) 0.46627(10) 0.0295(4) Uani 1 1 d . . . . .
H9A H 0.447440 0.812960 0.444099 0.044 Uiso 1 1 calc GR . . . .
H9B H 0.408183 0.901449 0.437078 0.044 Uiso 1 1 calc GR . . . .
H9C H 0.348457 0.827359 0.460954 0.044 Uiso 1 1 calc GR . . . .
C31 C 0.83814(11) 0.93077(10) 0.46707(10) 0.0273(4) Uani 1 1 d . . . . .
H31A H 0.887756 0.900348 0.448627 0.041 Uiso 1 1 calc GR . . . .
H31B H 0.844318 0.987302 0.451610 0.041 Uiso 1 1 calc GR . . . .
H31C H 0.786569 0.908596 0.442579 0.041 Uiso 1 1 calc GR . . . .
C37 C 0.79459(12) 0.55940(10) 0.61068(11) 0.0299(4) Uani 1 1 d . . . . .
H37A H 0.751062 0.593697 0.635023 0.045 Uiso 1 1 calc GR . . . .
H37B H 0.791298 0.505333 0.633784 0.045 Uiso 1 1 calc GR . . . .
H37C H 0.785031 0.556353 0.552788 0.045 Uiso 1 1 calc GR . . . .
C7 C 0.36720(11) 0.93293(9) 0.58700(10) 0.0262(4) Uani 1 1 d . . . . .
H7A H 0.394785 0.985860 0.579237 0.031 Uiso 1 1 calc R . . . .
H7B H 0.312249 0.933052 0.558039 0.031 Uiso 1 1 calc R . . . .
C38 C 0.95058(13) 0.54152(10) 0.58759(12) 0.0340(4) Uani 1 1 d . . . . .
H38A H 0.938138 0.536151 0.530357 0.051 Uiso 1 1 calc GR . . . .
H38B H 0.949978 0.488273 0.612699 0.051 Uiso 1 1 calc GR . . . .
H38C H 1.006782 0.565988 0.594602 0.051 Uiso 1 1 calc GR . . . .
C19 C 0.36416(13) 0.55166(10) 0.73031(11) 0.0326(4) Uani 1 1 d . . . . .
H19A H 0.404999 0.584295 0.760478 0.049 Uiso 1 1 calc GR . . . .
H19B H 0.381314 0.495059 0.732424 0.049 Uiso 1 1 calc GR . . . .
H19C H 0.307472 0.557624 0.753874 0.049 Uiso 1 1 calc GR . . . .
C36 C 1.04012(11) 0.68366(11) 0.71633(11) 0.0270(4) Uani 1 1 d . . . . .
H36A H 1.053916 0.662745 0.663074 0.041 Uiso 1 1 calc GR . . . .
H36B H 1.061099 0.646324 0.757214 0.041 Uiso 1 1 calc GR . . . .
H36C H 1.067135 0.736246 0.723630 0.041 Uiso 1 1 calc GR . . . .
C10 C 0.51957(11) 0.88824(11) 0.56427(13) 0.0349(4) Uani 1 1 d . . . . .
H10A H 0.534431 0.889180 0.621236 0.052 Uiso 1 1 calc GR . . . .
H10B H 0.529213 0.941558 0.541038 0.052 Uiso 1 1 calc GR . . . .
H10C H 0.555076 0.848611 0.536615 0.052 Uiso 1 1 calc GR . . . .
C17 C 0.42503(12) 0.64195(11) 0.46869(10) 0.0312(4) Uani 1 1 d . . . . .
H17A H 0.364260 0.629100 0.470706 0.047 Uiso 1 1 calc GR . . . .
H17B H 0.456038 0.596942 0.444619 0.047 Uiso 1 1 calc GR . . . .
H17C H 0.433613 0.690425 0.436357 0.047 Uiso 1 1 calc GR . . . .
C16 C 0.55152(11) 0.68313(11) 0.55085(11) 0.0295(4) Uani 1 1 d . . . . .
H16A H 0.557450 0.727471 0.512646 0.044 Uiso 1 1 calc GR . . . .
H16B H 0.586834 0.637789 0.533617 0.044 Uiso 1 1 calc GR . . . .
H16C H 0.569926 0.701032 0.604001 0.044 Uiso 1 1 calc GR . . . .
C12 C 0.26106(13) 0.93480(11) 0.70065(11) 0.0349(4) Uani 1 1 d . . . . .
H12A H 0.222142 0.904577 0.666071 0.052 Uiso 1 1 calc GR . . . .
H12B H 0.249678 0.992471 0.695196 0.052 Uiso 1 1 calc GR . . . .
H12C H 0.252545 0.918549 0.756446 0.052 Uiso 1 1 calc GR . . . .
C11 C 0.41405(15) 0.96224(11) 0.73181(14) 0.0467(6) Uani 1 1 d . . . . .
H11A H 0.403259 0.946340 0.787358 0.070 Uiso 1 1 calc GR . . . .
H11B H 0.405403 1.020307 0.726141 0.070 Uiso 1 1 calc GR . . . .
H11C H 0.472747 0.948710 0.717511 0.070 Uiso 1 1 calc GR . . . .

loop_
_atom_site_aniso_label
_atom_site_aniso_U_11
_atom_site_aniso_U_22
_atom_site_aniso_U_33
_atom_site_aniso_U_23
_atom_site_aniso_U_13
_atom_site_aniso_U_12
S2 0.01602(18) 0.02370(18) 0.01787(17) -0.00393(14) -0.00062(15) -0.00009(15)
S1 0.01811(19) 0.01953(18) 0.0303(2) 0.00328(15) -0.00443(17) -0.00118(15)
F6 0.0843(10) 0.0385(6) 0.0351(6) 0.0131(5) 0.0063(6) -0.0202(7)
F5 0.0369(7) 0.0344(6) 0.0696(9) 0.0024(6) 0.0029(6) 0.0171(5)
F2 0.0407(7) 0.0301(5) 0.0578(8) -0.0100(5) -0.0165(6) 0.0140(5)
F4 0.0611(8) 0.0284(5) 0.0435(7) -0.0121(5) -0.0268(6) 0.0024(5)
F3 0.0541(8) 0.0291(6) 0.0834(10) 0.0080(6) 0.0314(7) -0.0102(5)
F1 0.0886(10) 0.0496(7) 0.0268(6) -0.0162(5) -0.0129(7) 0.0026(7)
O4 0.0530(9) 0.0234(6) 0.0250(6) 0.0039(5) 0.0046(6) 0.0041(6)
N1 0.0176(6) 0.0157(6) 0.0209(6) -0.0015(5) -0.0037(5) 0.0011(5)
O5 0.0328(7) 0.0380(7) 0.0290(7) -0.0059(5) -0.0114(6) -0.0065(6)
O1 0.0272(7) 0.0366(7) 0.0603(9) 0.0063(6) -0.0173(7) 0.0042(6)
O6 0.0178(6) 0.0466(8) 0.0509(8) -0.0203(6) 0.0027(6) 0.0007(5)
N3 0.0163(6) 0.0142(6) 0.0196(6) 0.0008(5) -0.0024(5) 0.0006(5)
N4 0.0179(6) 0.0139(6) 0.0157(6) 0.0000(5) 0.0017(5) -0.0002(5)
N2 0.0158(6) 0.0147(6) 0.0210(6) 0.0018(5) -0.0015(5) -0.0002(5)
O2 0.0395(9) 0.0376(8) 0.0910(13) 0.0198(8) 0.0219(9) -0.0098(7)
O3 0.0634(10) 0.0382(8) 0.0389(8) -0.0152(6) -0.0173(8) 0.0196(7)
C22 0.0239(8) 0.0208(7) 0.0124(6) -0.0025(5) 0.0015(6) -0.0030(6)
C39 0.0219(8) 0.0241(7) 0.0173(7) -0.0007(6) 0.0003(6) -0.0022(6)
C8 0.0162(8) 0.0217(8) 0.0302(8) 0.0118(7) -0.0002(6) -0.0005(6)
C21 0.0101(6) 0.0200(7) 0.0120(6) -0.0007(5) 0.0008(5) 0.0005(5)
C20 0.0131(7) 0.0170(7) 0.0133(6) -0.0020(5) 0.0015(5) -0.0009(5)
C40 0.0234(9) 0.0259(8) 0.0173(7) 0.0032(6) -0.0033(6) -0.0010(6)
C27 0.0183(7) 0.0159(7) 0.0197(7) -0.0043(6) 0.0006(6) -0.0026(6)
C25 0.0200(8) 0.0142(7) 0.0261(8) 0.0046(6) 0.0011(6) 0.0014(6)
C6 0.0269(9) 0.0161(7) 0.0351(9) -0.0056(7) -0.0136(7) 0.0060(6)
C4 0.0259(9) 0.0367(9) 0.0212(8) 0.0039(7) 0.0090(7) 0.0046(7)
C26 0.0212(8) 0.0148(7) 0.0286(8) 0.0006(6) 0.0017(7) -0.0008(6)
C23 0.0239(8) 0.0262(8) 0.0180(7) 0.0004(6) -0.0053(6) -0.0053(7)
C28 0.0210(8) 0.0250(8) 0.0254(8) -0.0055(7) -0.0025(7) -0.0050(6)
C1 0.0095(7) 0.0195(7) 0.0176(7) 0.0034(6) -0.0017(5) 0.0005(5)
C32 0.0273(9) 0.0135(7) 0.0235(7) 0.0023(6) 0.0056(7) 0.0006(6)
C2 0.0130(7) 0.0190(7) 0.0128(6) 0.0018(5) -0.0021(5) 0.0009(6)
C13 0.0269(9) 0.0135(7) 0.0316(8) 0.0025(6) -0.0093(7) -0.0012(6)
C5 0.0274(9) 0.0280(8) 0.0135(7) -0.0025(6) -0.0035(6) 0.0065(7)
C3 0.0143(7) 0.0255(8) 0.0271(8) 0.0055(7) 0.0021(6) -0.0014(6)
C15 0.0205(8) 0.0242(8) 0.0195(7) -0.0035(6) -0.0008(6) 0.0080(6)
C34 0.0191(8) 0.0230(8) 0.0153(7) 0.0044(6) -0.0012(6) 0.0032(6)
C29 0.0279(9) 0.0241(8) 0.0258(8) -0.0096(6) 0.0048(7) -0.0022(7)
C18 0.0406(11) 0.0203(8) 0.0511(12) 0.0012(8) -0.0180(9) -0.0071(8)
C14 0.0285(9) 0.0192(8) 0.0295(9) -0.0030(7) -0.0068(7) 0.0074(7)
C24 0.0123(7) 0.0226(7) 0.0238(8) 0.0017(6) -0.0048(6) -0.0020(6)
C33 0.0237(8) 0.0204(7) 0.0235(8) 0.0067(6) 0.0012(6) 0.0040(6)
C35 0.0286(9) 0.0356(9) 0.0138(7) 0.0018(7) -0.0018(6) 0.0003(7)
C30 0.0244(9) 0.0212(8) 0.0397(10) 0.0048(7) 0.0027(8) 0.0074(7)
C9 0.0275(9) 0.0353(9) 0.0256(8) 0.0138(7) 0.0055(7) 0.0064(7)
C31 0.0284(9) 0.0276(8) 0.0259(8) 0.0089(7) -0.0004(7) 0.0035(7)
C37 0.0382(10) 0.0233(8) 0.0283(9) -0.0007(7) 0.0042(8) -0.0105(7)
C7 0.0236(8) 0.0169(7) 0.0380(9) 0.0066(7) -0.0091(7) 0.0003(6)
C38 0.0438(11) 0.0188(8) 0.0393(10) -0.0002(7) 0.0119(9) 0.0086(8)
C19 0.0351(10) 0.0249(8) 0.0378(9) 0.0133(7) -0.0060(8) -0.0057(8)
C36 0.0192(8) 0.0342(9) 0.0278(9) 0.0050(7) -0.0051(7) 0.0071(7)
C10 0.0183(9) 0.0302(9) 0.0561(12) 0.0203(9) -0.0023(8) -0.0052(7)
C17 0.0353(10) 0.0377(10) 0.0206(8) -0.0077(7) -0.0019(7) 0.0128(8)
C16 0.0208(9) 0.0375(10) 0.0302(9) -0.0006(7) 0.0049(7) 0.0097(7)
C12 0.0403(11) 0.0366(10) 0.0278(9) -0.0107(8) -0.0062(8) 0.0207(8)
C11 0.0586(14) 0.0208(9) 0.0607(13) -0.0092(9) -0.0359(11) 0.0013(9)

loop_
_atom_type_symbol
_atom_type_description
_atom_type_scat_dispersion_real
_atom_type_scat_dispersion_imag
_atom_type_scat_source
C C 0.0033 0.0016 'International Tables Vol C Tables 4.2.6.8 and 6.1.1.4'
H H 0.0000 0.0000 'International Tables Vol C Tables 4.2.6.8 and 6.1.1.4'
F F 0.0171 0.0103 'International Tables Vol C Tables 4.2.6.8 and 6.1.1.4'
N N 0.0061 0.0033 'International Tables Vol C Tables 4.2.6.8 and 6.1.1.4'
O O 0.0106 0.0060 'International Tables Vol C Tables 4.2.6.8 and 6.1.1.4'
S S 0.1246 0.1234 'International Tables Vol C Tables 4.2.6.8 and 6.1.1.4'

loop_
_geom_angle_atom_site_label_1
_geom_angle_atom_site_label_2
_geom_angle_atom_site_label_3
_geom_angle
_geom_angle_site_symmetry_1
_geom_angle_site_symmetry_3
_geom_angle_publ_flag
O4 S2 O5 115.06(8) . . ?
O4 S2 O6 115.18(9) . . ?
O4 S2 C40 102.95(7) . . ?
O5 S2 C40 102.94(7) . . ?
O6 S2 O5 115.09(8) . . ?
O6 S2 C40 103.04(8) . . ?
O1 S1 O3 115.07(10) . . ?
O1 S1 C39 102.94(8) . . ?
O2 S1 O1 115.30(10) . . ?
O2 S1 O3 115.28(11) . . ?
O2 S1 C39 102.30(8) . . ?
O3 S1 C39 103.25(8) . . ?
C1 N1 C6 115.43(13) . . ?
C1 N1 C5 123.80(12) . . ?
C5 N1 C6 120.58(13) . . ?
C20 N3 C25 114.97(12) . . ?
C20 N3 C24 123.55(12) . . ?
C24 N3 C25 120.99(12) . . ?
C22 N4 C32 121.54(12) . . ?
C21 N4 C22 123.70(12) . . ?
C21 N4 C32 114.63(12) . . ?
C2 N2 C13 114.90(13) . . ?
C2 N2 C3 123.68(12) . . ?
C3 N2 C13 121.32(12) . . ?
N4 C22 H22A 109.1 . . ?
N4 C22 H22B 109.1 . . ?
N4 C22 C23 112.51(13) . . ?
H22A C22 H22B 107.8 . . ?
C23 C22 H22A 109.1 . . ?
C23 C22 H22B 109.1 . . ?
F2 C39 S1 112.38(11) . . ?
F3 C39 S1 112.33(11) . . ?
F3 C39 F2 107.01(14) . . ?
F3 C39 F1 106.66(14) . . ?
F1 C39 S1 111.76(11) . . ?
F1 C39 F2 106.30(14) . . ?
C1 C8 C7 99.83(13) . . ?
C1 C8 C10 111.90(13) . . ?
C9 C8 C1 115.14(14) . . ?
C9 C8 C7 109.71(13) . . ?
C9 C8 C10 109.42(15) . . ?
C10 C8 C7 110.47(14) . . ?
N4 C21 C20 120.65(13) . . ?
N4 C21 C34 108.19(12) . . ?
C20 C21 C34 131.13(13) . . ?
N3 C20 C21 120.33(13) . . ?
N3 C20 C27 108.34(12) . . ?
C21 C20 C27 131.25(13) . . ?
F6 C40 S2 111.94(12) . . ?
F6 C40 F5 106.95(14) . . ?
F6 C40 F4 107.87(14) . . ?
F5 C40 S2 111.40(11) . . ?
F4 C40 S2 111.86(11) . . ?
F4 C40 F5 106.53(14) . . ?
C20 C27 C26 99.70(11) . . ?
C20 C27 C29 111.38(12) . . ?
C28 C27 C20 116.00(12) . . ?
C28 C27 C26 109.46(13) . . ?
C28 C27 C29 110.12(13) . . ?
C29 C27 C26 109.62(13) . . ?
N3 C25 C26 100.46(12) . . ?
N3 C25 C30 110.56(13) . . ?
N3 C25 C31 109.98(13) . . ?
C26 C25 C30 114.83(13) . . ?
C26 C25 C31 111.39(13) . . ?
C31 C25 C30 109.32(13) . . ?
N1 C6 C7 100.01(12) . . ?
N1 C6 C12 110.00(14) . . ?
N1 C6 C11 110.36(13) . . ?
C7 C6 C11 114.40(16) . . ?
C12 C6 C7 111.87(14) . . ?
C12 C6 C11 109.81(15) . . ?
H4A C4 H4B 108.3 . . ?
C5 C4 H4A 109.9 . . ?
C5 C4 H4B 109.9 . . ?
C5 C4 C3 108.88(13) . . ?
C3 C4 H4A 109.9 . . ?
C3 C4 H4B 109.9 . . ?
C27 C26 H26A 110.2 . . ?
C27 C26 H26B 110.2 . . ?
C25 C26 C27 107.56(12) . . ?
C25 C26 H26A 110.2 . . ?
C25 C26 H26B 110.2 . . ?
H26A C26 H26B 108.5 . . ?
C22 C23 H23A 109.9 . . ?
C22 C23 H23B 109.9 . . ?
H23A C23 H23B 108.3 . . ?
C24 C23 C22 109.10(12) . . ?
C24 C23 H23A 109.9 . . ?
C24 C23 H23B 109.9 . . ?
C27 C28 H28A 109.5 . . ?
C27 C28 H28B 109.5 . . ?
C27 C28 H28C 109.5 . . ?
H28A C28 H28B 109.5 . . ?
H28A C28 H28C 109.5 . . ?
H28B C28 H28C 109.5 . . ?
N1 C1 C8 108.35(13) . . ?
N1 C1 C2 119.78(13) . . ?
C2 C1 C8 131.76(14) . . ?
N4 C32 C33 100.61(12) . . ?
N4 C32 C37 109.33(13) . . ?
N4 C32 C38 111.58(13) . . ?
C33 C32 C37 112.43(13) . . ?
C33 C32 C38 113.58(14) . . ?
C37 C32 C38 109.07(14) . . ?
N2 C2 C1 120.42(13) . . ?
N2 C2 C15 108.38(12) . . ?
C1 C2 C15 131.10(13) . . ?
N2 C13 C18 110.88(13) . . ?
N2 C13 C14 100.48(12) . . ?
N2 C13 C19 109.33(13) . . ?
C14 C13 C18 113.80(15) . . ?
C19 C13 C18 110.00(14) . . ?
C19 C13 C14 111.95(14) . . ?
N1 C5 C4 112.03(13) . . ?
N1 C5 H5A 109.2 . . ?
N1 C5 H5B 109.2 . . ?
C4 C5 H5A 109.2 . . ?
C4 C5 H5B 109.2 . . ?
H5A C5 H5B 107.9 . . ?
N2 C3 C4 112.16(13) . . ?
N2 C3 H3A 109.2 . . ?
N2 C3 H3B 109.2 . . ?
C4 C3 H3A 109.2 . . ?
C4 C3 H3B 109.2 . . ?
H3A C3 H3B 107.9 . . ?
C2 C15 C14 99.76(12) . . ?
C2 C15 C17 111.35(13) . . ?
C14 C15 C17 110.87(14) . . ?
C16 C15 C2 115.47(13) . . ?
C16 C15 C14 109.53(13) . . ?
C16 C15 C17 109.50(14) . . ?
C21 C34 C33 99.88(12) . . ?
C21 C34 C36 110.63(13) . . ?
C35 C34 C21 115.67(13) . . ?
C35 C34 C33 109.49(13) . . ?
C35 C34 C36 110.00(13) . . ?
C36 C34 C33 110.78(13) . . ?
C27 C29 H29A 109.5 . . ?
C27 C29 H29B 109.5 . . ?
C27 C29 H29C 109.5 . . ?
H29A C29 H29B 109.5 . . ?
H29A C29 H29C 109.5 . . ?
H29B C29 H29C 109.5 . . ?
C13 C18 H18A 109.5 . . ?
C13 C18 H18B 109.5 . . ?
C13 C18 H18C 109.5 . . ?
H18A C18 H18B 109.5 . . ?
H18A C18 H18C 109.5 . . ?
H18B C18 H18C 109.5 . . ?
C13 C14 C15 107.52(13) . . ?
C13 C14 H14A 110.2 . . ?
C13 C14 H14B 110.2 . . ?
C15 C14 H14A 110.2 . . ?
C15 C14 H14B 110.2 . . ?
H14A C14 H14B 108.5 . . ?
N3 C24 C23 112.24(13) . . ?
N3 C24 H24A 109.2 . . ?
N3 C24 H24B 109.2 . . ?
C23 C24 H24A 109.2 . . ?
C23 C24 H24B 109.2 . . ?
H24A C24 H24B 107.9 . . ?
C32 C33 C34 107.50(12) . . ?
C32 C33 H33A 110.2 . . ?
C32 C33 H33B 110.2 . . ?
C34 C33 H33A 110.2 . . ?
C34 C33 H33B 110.2 . . ?
H33A C33 H33B 108.5 . . ?
C34 C35 H35A 109.5 . . ?
C34 C35 H35B 109.5 . . ?
C34 C35 H35C 109.5 . . ?
H35A C35 H35B 109.5 . . ?
H35A C35 H35C 109.5 . . ?
H35B C35 H35C 109.5 . . ?
C25 C30 H30A 109.5 . . ?
C25 C30 H30B 109.5 . . ?
C25 C30 H30C 109.5 . . ?
H30A C30 H30B 109.5 . . ?
H30A C30 H30C 109.5 . . ?
H30B C30 H30C 109.5 . . ?
C8 C9 H9A 109.5 . . ?
C8 C9 H9B 109.5 . . ?
C8 C9 H9C 109.5 . . ?
H9A C9 H9B 109.5 . . ?
H9A C9 H9C 109.5 . . ?
H9B C9 H9C 109.5 . . ?
C25 C31 H31A 109.5 . . ?
C25 C31 H31B 109.5 . . ?
C25 C31 H31C 109.5 . . ?
H31A C31 H31B 109.5 . . ?
H31A C31 H31C 109.5 . . ?
H31B C31 H31C 109.5 . . ?
C32 C37 H37A 109.5 . . ?
C32 C37 H37B 109.5 . . ?
C32 C37 H37C 109.5 . . ?
H37A C37 H37B 109.5 . . ?
H37A C37 H37C 109.5 . . ?
H37B C37 H37C 109.5 . . ?
C8 C7 H7A 110.1 . . ?
C8 C7 H7B 110.1 . . ?
C6 C7 C8 107.82(12) . . ?
C6 C7 H7A 110.1 . . ?
C6 C7 H7B 110.1 . . ?
H7A C7 H7B 108.5 . . ?
C32 C38 H38A 109.5 . . ?
C32 C38 H38B 109.5 . . ?
C32 C38 H38C 109.5 . . ?
H38A C38 H38B 109.5 . . ?
H38A C38 H38C 109.5 . . ?
H38B C38 H38C 109.5 . . ?
C13 C19 H19A 109.5 . . ?
C13 C19 H19B 109.5 . . ?
C13 C19 H19C 109.5 . . ?
H19A C19 H19B 109.5 . . ?
H19A C19 H19C 109.5 . . ?
H19B C19 H19C 109.5 . . ?
C34 C36 H36A 109.5 . . ?
C34 C36 H36B 109.5 . . ?
C34 C36 H36C 109.5 . . ?
H36A C36 H36B 109.5 . . ?
H36A C36 H36C 109.5 . . ?
H36B C36 H36C 109.5 . . ?
C8 C10 H10A 109.5 . . ?
C8 C10 H10B 109.5 . . ?
C8 C10 H10C 109.5 . . ?
H10A C10 H10B 109.5 . . ?
H10A C10 H10C 109.5 . . ?
H10B C10 H10C 109.5 . . ?
C15 C17 H17A 109.5 . . ?
C15 C17 H17B 109.5 . . ?
C15 C17 H17C 109.5 . . ?
H17A C17 H17B 109.5 . . ?
H17A C17 H17C 109.5 . . ?
H17B C17 H17C 109.5 . . ?
C15 C16 H16A 109.5 . . ?
C15 C16 H16B 109.5 . . ?
C15 C16 H16C 109.5 . . ?
H16A C16 H16B 109.5 . . ?
H16A C16 H16C 109.5 . . ?
H16B C16 H16C 109.5 . . ?
C6 C12 H12A 109.5 . . ?
C6 C12 H12B 109.5 . . ?
C6 C12 H12C 109.5 . . ?
H12A C12 H12B 109.5 . . ?
H12A C12 H12C 109.5 . . ?
H12B C12 H12C 109.5 . . ?
C6 C11 H11A 109.5 . . ?
C6 C11 H11B 109.5 . . ?
C6 C11 H11C 109.5 . . ?
H11A C11 H11B 109.5 . . ?
H11A C11 H11C 109.5 . . ?
H11B C11 H11C 109.5 . . ?

loop_
_geom_bond_atom_site_label_1
_geom_bond_atom_site_label_2
_geom_bond_distance
_geom_bond_site_symmetry_2
_geom_bond_publ_flag
S2 O4 1.4322(13) . ?
S2 O5 1.4382(13) . ?
S2 O6 1.4331(13) . ?
S2 C40 1.8321(16) . ?
S1 O1 1.4303(14) . ?
S1 O2 1.4287(15) . ?
S1 O3 1.4309(14) . ?
S1 C39 1.8204(16) . ?
F6 C40 1.3263(19) . ?
F5 C40 1.329(2) . ?
F2 C39 1.329(2) . ?
F4 C40 1.3284(19) . ?
F3 C39 1.322(2) . ?
F1 C39 1.3286(18) . ?
N1 C6 1.4871(19) . ?
N1 C1 1.347(2) . ?
N1 C5 1.467(2) . ?
N3 C20 1.3509(19) . ?
N3 C25 1.4877(19) . ?
N3 C24 1.4680(19) . ?
N4 C22 1.4635(18) . ?
N4 C21 1.3552(18) . ?
N4 C32 1.4849(18) . ?
N2 C2 1.349(2) . ?
N2 C13 1.4853(19) . ?
N2 C3 1.461(2) . ?
C22 H22A 0.9900 . ?
C22 H22B 0.9900 . ?
C22 C23 1.522(2) . ?
C8 C1 1.533(2) . ?
C8 C9 1.528(2) . ?
C8 C7 1.546(2) . ?
C8 C10 1.543(2) . ?
C21 C20 1.409(2) . ?
C21 C34 1.5270(19) . ?
C20 C27 1.5380(19) . ?
C27 C26 1.548(2) . ?
C27 C28 1.525(2) . ?
C27 C29 1.545(2) . ?
C25 C26 1.529(2) . ?
C25 C30 1.531(2) . ?
C25 C31 1.529(2) . ?
C6 C7 1.529(2) . ?
C6 C12 1.525(3) . ?
C6 C11 1.534(2) . ?
C4 H4A 0.9900 . ?
C4 H4B 0.9900 . ?
C4 C5 1.521(2) . ?
C4 C3 1.522(2) . ?
C26 H26A 0.9900 . ?
C26 H26B 0.9900 . ?
C23 H23A 0.9900 . ?
C23 H23B 0.9900 . ?
C23 C24 1.519(2) . ?
C28 H28A 0.9800 . ?
C28 H28B 0.9800 . ?
C28 H28C 0.9800 . ?
C1 C2 1.411(2) . ?
C32 C33 1.534(2) . ?
C32 C37 1.534(2) . ?
C32 C38 1.537(2) . ?
C2 C15 1.534(2) . ?
C13 C18 1.539(2) . ?
C13 C14 1.532(3) . ?
C13 C19 1.525(2) . ?
C5 H5A 0.9900 . ?
C5 H5B 0.9900 . ?
C3 H3A 0.9900 . ?
C3 H3B 0.9900 . ?
C15 C14 1.544(2) . ?
C15 C17 1.545(2) . ?
C15 C16 1.530(2) . ?
C34 C33 1.544(2) . ?
C34 C35 1.526(2) . ?
C34 C36 1.541(2) . ?
C29 H29A 0.9800 . ?
C29 H29B 0.9800 . ?
C29 H29C 0.9800 . ?
C18 H18A 0.9800 . ?
C18 H18B 0.9800 . ?
C18 H18C 0.9800 . ?
C14 H14A 0.9900 . ?
C14 H14B 0.9900 . ?
C24 H24A 0.9900 . ?
C24 H24B 0.9900 . ?
C33 H33A 0.9900 . ?
C33 H33B 0.9900 . ?
C35 H35A 0.9800 . ?
C35 H35B 0.9800 . ?
C35 H35C 0.9800 . ?
C30 H30A 0.9800 . ?
C30 H30B 0.9800 . ?
C30 H30C 0.9800 . ?
C9 H9A 0.9800 . ?
C9 H9B 0.9800 . ?
C9 H9C 0.9800 . ?
C31 H31A 0.9800 . ?
C31 H31B 0.9800 . ?
C31 H31C 0.9800 . ?
C37 H37A 0.9800 . ?
C37 H37B 0.9800 . ?
C37 H37C 0.9800 . ?
C7 H7A 0.9900 . ?
C7 H7B 0.9900 . ?
C38 H38A 0.9800 . ?
C38 H38B 0.9800 . ?
C38 H38C 0.9800 . ?
C19 H19A 0.9800 . ?
C19 H19B 0.9800 . ?
C19 H19C 0.9800 . ?
C36 H36A 0.9800 . ?
C36 H36B 0.9800 . ?
C36 H36C 0.9800 . ?
C10 H10A 0.9800 . ?
C10 H10B 0.9800 . ?
C10 H10C 0.9800 . ?
C17 H17A 0.9800 . ?
C17 H17B 0.9800 . ?
C17 H17C 0.9800 . ?
C16 H16A 0.9800 . ?
C16 H16B 0.9800 . ?
C16 H16C 0.9800 . ?
C12 H12A 0.9800 . ?
C12 H12B 0.9800 . ?
C12 H12C 0.9800 . ?
C11 H11A 0.9800 . ?
C11 H11B 0.9800 . ?
C11 H11C 0.9800 . ?

loop_
_twin_individual_id
_twin_individual_mass_fraction_refined
1 0.8033(6)
2 0.1967(6)
